data_1557667
loop_
_publ_author_name
'Badmus, Fatimat O.'
'Malone, Joshua A.'
'Fronczek, Frank R.'
'Kartika, Rendy'

_publ_section_title
;
 Synthesis of functionalized tetrahydropyrans via cascade cycloaddition
 involving silyloxyallyl cation intermediates.
;
_journal_issue 37
_journal_name_full 'Chemical communications (Cambridge, England)'
_journal_page_first 5034
_journal_page_last 5037
_journal_paper_doi 10.1039/d0cc01796e
_journal_volume 56
_journal_year 2020
_chemical_formula_moiety 'C21 H24 O2'
_chemical_formula_sum 'C21 H24 O2'
_chemical_formula_weight 308.40
_space_group_crystal_system monoclinic
_space_group_IT_number 14
_space_group_name_Hall '-P 2yn'
_space_group_name_H-M_alt 'P 1 21/n 1'
_atom_sites_solution_hydrogens geom
_audit_creation_method SHELXL-2017/1
_audit_update_record
;
2020-02-11 deposited with the CCDC.	2020-03-24 downloaded from the CCDC.
;
_cell_angle_alpha 90
_cell_angle_beta 94.249(4)
_cell_angle_gamma 90
_cell_formula_units_Z 4
_cell_length_a 13.0157(8)
_cell_length_b 9.4167(5)
_cell_length_c 13.1769(7)
_cell_measurement_reflns_used 3580
_cell_measurement_temperature 90.0(5)
_cell_measurement_theta_max 31.38
_cell_measurement_theta_min 2.66
_cell_volume 1610.59(16)
_computing_cell_refinement 'Bruker SAINT'
_computing_data_collection 'Bruker APEX3'
_computing_data_reduction 'Bruker SAINT'
_computing_structure_refinement 'SHELXL-2017/1 (Sheldrick, 2017)'
_computing_structure_solution 'SHELXT 2014/5 (Sheldrick, 2014)'
_diffrn_ambient_temperature 90.0(5)
_diffrn_measured_fraction_theta_full 0.997
_diffrn_measured_fraction_theta_max 0.998
_diffrn_measurement_device_type 'Bruker Kappa APEX-II DUO'
_diffrn_measurement_method '\f and \w scans'
_diffrn_radiation_monochromator 'TRIUMPH curved graphite'
_diffrn_radiation_source 'fine-focus sealed tube'
_diffrn_radiation_type MoK\a
_diffrn_radiation_wavelength 0.71073
_diffrn_reflns_av_R_equivalents 0.0426
_diffrn_reflns_av_unetI/netI 0.0443
_diffrn_reflns_Laue_measured_fraction_full 0.997
_diffrn_reflns_Laue_measured_fraction_max 0.998
_diffrn_reflns_limit_h_max 18
_diffrn_reflns_limit_h_min -19
_diffrn_reflns_limit_k_max 12
_diffrn_reflns_limit_k_min -13
_diffrn_reflns_limit_l_max 19
_diffrn_reflns_limit_l_min -19
_diffrn_reflns_number 18011
_diffrn_reflns_point_group_measured_fraction_full 0.997
_diffrn_reflns_point_group_measured_fraction_max 0.998
_diffrn_reflns_theta_full 25.000
_diffrn_reflns_theta_max 31.535
_diffrn_reflns_theta_min 2.122
_exptl_absorpt_coefficient_mu 0.080
_exptl_absorpt_correction_T_max 0.998
_exptl_absorpt_correction_T_min 0.918
_exptl_absorpt_correction_type multi-scan
_exptl_absorpt_process_details 'SADABS (Sheldrick, 2004)'
_exptl_crystal_colour colourless
_exptl_crystal_density_diffrn 1.272
_exptl_crystal_description plate
_exptl_crystal_F_000 664
_exptl_crystal_size_max 0.220
_exptl_crystal_size_mid 0.150
_exptl_crystal_size_min 0.030
_refine_diff_density_max 0.676
_refine_diff_density_min -0.314
_refine_diff_density_rms 0.067
_refine_ls_extinction_method none
_refine_ls_goodness_of_fit_ref 1.036
_refine_ls_hydrogen_treatment constr
_refine_ls_matrix_type full
_refine_ls_number_parameters 209
_refine_ls_number_reflns 5371
_refine_ls_number_restraints 0
_refine_ls_restrained_S_all 1.036
_refine_ls_R_factor_all 0.0762
_refine_ls_R_factor_gt 0.0536
_refine_ls_shift/su_max 0.000
_refine_ls_shift/su_mean 0.000
_refine_ls_structure_factor_coef Fsqd
_refine_ls_weighting_details 'w=1/[\s^2^(Fo^2^)+(0.0898P)^2^+0.2215P] where P=(Fo^2^+2Fc^2^)/3'
_refine_ls_weighting_scheme calc
_refine_ls_wR_factor_gt 0.1375
_refine_ls_wR_factor_ref 0.1516
_reflns_Friedel_coverage 0.000
_reflns_number_gt 4009
_reflns_number_total 5371
_reflns_threshold_expression 'I > 2\s(I)'
_cod_data_source_file d0cc01796e2.cif
_cod_data_source_block Badmus1
_cod_depositor_comments 'Adding full bibliography for 1557667.cif.'
_cod_original_sg_symbol_H-M 'P 21/n'
_cod_database_code 1557667
_shelx_shelxl_version_number 2017/1
_shelx_space_group_comment
;
The symmetry employed for this shelxl refinement is uniquely defined
by the following loop, which should always be used as a source of
symmetry information in preference to the above space-group names.
They are only intended as comments.
;
_shelx_estimated_absorpt_t_min 0.983
_shelx_estimated_absorpt_t_max 0.998

loop_
_space_group_symop_operation_xyz
'x, y, z'
'-x+1/2, y+1/2, -z+1/2'
'-x, -y, -z'
'x-1/2, -y-1/2, z-1/2'

loop_
_atom_site_label
_atom_site_type_symbol
_atom_site_fract_x
_atom_site_fract_y
_atom_site_fract_z
_atom_site_U_iso_or_equiv
_atom_site_adp_type
_atom_site_occupancy
_atom_site_site_symmetry_order
_atom_site_calc_flag
_atom_site_refinement_flags_posn
_atom_site_refinement_flags_adp
_atom_site_refinement_flags_occupancy
_atom_site_disorder_assembly
_atom_site_disorder_group
O1 O 0.82304(8) 0.63494(10) 0.22081(7) 0.0181(2) Uani 1 1 d . . . . .
O2 O 0.70657(7) 0.64591(9) 0.49575(6) 0.01316(18) Uani 1 1 d . . . . .
C1 C 0.80380(9) 0.65462(13) 0.30876(9) 0.0135(2) Uani 1 1 d . . . . .
C2 C 0.74123(10) 0.77874(13) 0.34434(9) 0.0134(2) Uani 1 1 d . . . . .
H2 H 0.708360 0.830187 0.283984 0.016 Uiso 1 1 calc R U . . .
C3 C 0.81890(10) 0.87750(14) 0.40338(10) 0.0167(2) Uani 1 1 d . . . . .
H3A H 0.865275 0.918870 0.354963 0.020 Uiso 1 1 calc R U . . .
H3B H 0.780644 0.956648 0.432603 0.020 Uiso 1 1 calc R U . . .
C4 C 0.88488(10) 0.80380(14) 0.48980(10) 0.0174(2) Uani 1 1 d . . . . .
H4A H 0.843547 0.794322 0.549555 0.021 Uiso 1 1 calc R U . . .
H4B H 0.944919 0.864788 0.509940 0.021 Uiso 1 1 calc R U . . .
C5 C 0.92401(10) 0.65546(14) 0.46099(10) 0.0160(2) Uani 1 1 d . . . . .
H5A H 0.945932 0.603595 0.524282 0.019 Uiso 1 1 calc R U . . .
H5B H 0.985471 0.667452 0.421834 0.019 Uiso 1 1 calc R U . . .
C6 C 0.84419(9) 0.56371(13) 0.39768(9) 0.0130(2) Uani 1 1 d . . . . .
H6 H 0.878696 0.477389 0.371944 0.016 Uiso 1 1 calc R U . . .
C7 C 0.65581(9) 0.71425(13) 0.40794(9) 0.0134(2) Uani 1 1 d . . . . .
C8 C 0.57536(10) 0.82115(14) 0.44000(10) 0.0176(3) Uani 1 1 d . . . . .
H8 H 0.611493 0.910817 0.462307 0.021 Uiso 1 1 calc R U . . .
C9 C 0.49967(11) 0.85454(16) 0.34719(11) 0.0226(3) Uani 1 1 d . . . . .
H9A H 0.446363 0.921051 0.368358 0.027 Uiso 1 1 calc R U . . .
H9B H 0.537660 0.902564 0.294596 0.027 Uiso 1 1 calc R U . . .
C10 C 0.44732(11) 0.72335(17) 0.30111(11) 0.0241(3) Uani 1 1 d . . . . .
H10A H 0.400093 0.751568 0.242217 0.029 Uiso 1 1 calc R U . . .
H10B H 0.405663 0.678292 0.352137 0.029 Uiso 1 1 calc R U . . .
C11 C 0.52588(10) 0.61508(16) 0.26599(10) 0.0196(3) Uani 1 1 d . . . . .
H11A H 0.490324 0.524702 0.247687 0.024 Uiso 1 1 calc R U . . .
H11B H 0.556700 0.651598 0.204667 0.024 Uiso 1 1 calc R U . . .
C12 C 0.60903(9) 0.58864(14) 0.34814(9) 0.0148(2) Uani 1 1 d . . . . .
C13 C 0.66249(10) 0.47283(13) 0.37745(9) 0.0144(2) Uani 1 1 d . . . . .
H13 H 0.649321 0.378809 0.353789 0.017 Uiso 1 1 calc R U . . .
C14 C 0.74843(9) 0.51824(12) 0.45563(9) 0.0120(2) Uani 1 1 d . . . . .
C15 C 0.51791(11) 0.76411(16) 0.52833(10) 0.0219(3) Uani 1 1 d . . . . .
H15A H 0.565707 0.755959 0.589104 0.033 Uiso 1 1 calc R U . . .
H15B H 0.489194 0.670418 0.510479 0.033 Uiso 1 1 calc R U . . .
H15C H 0.461947 0.829347 0.542103 0.033 Uiso 1 1 calc R U . . .
C16 C 0.77754(9) 0.41568(13) 0.54082(9) 0.0128(2) Uani 1 1 d . . . . .
C17 C 0.78691(10) 0.27107(14) 0.52087(9) 0.0155(2) Uani 1 1 d . . . . .
H17 H 0.773232 0.236360 0.453531 0.019 Uiso 1 1 calc R U . . .
C18 C 0.81624(11) 0.17754(14) 0.59942(10) 0.0180(3) Uani 1 1 d . . . . .
H18 H 0.822594 0.079126 0.585306 0.022 Uiso 1 1 calc R U . . .
C19 C 0.83632(10) 0.22657(14) 0.69822(10) 0.0169(2) Uani 1 1 d . . . . .
H19 H 0.856301 0.162252 0.751621 0.020 Uiso 1 1 calc R U . . .
C20 C 0.82692(11) 0.37043(14) 0.71824(10) 0.0183(3) Uani 1 1 d . . . . .
H20 H 0.840356 0.404780 0.785706 0.022 Uiso 1 1 calc R U . . .
C21 C 0.79789(10) 0.46470(14) 0.63989(9) 0.0162(2) Uani 1 1 d . . . . .
H21 H 0.791925 0.563119 0.654163 0.019 Uiso 1 1 calc R U . . .

loop_
_atom_site_aniso_label
_atom_site_aniso_U_11
_atom_site_aniso_U_22
_atom_site_aniso_U_33
_atom_site_aniso_U_23
_atom_site_aniso_U_13
_atom_site_aniso_U_12
O1 0.0234(5) 0.0169(5) 0.0144(4) 0.0001(3) 0.0032(3) -0.0002(4)
O2 0.0149(4) 0.0126(4) 0.0115(4) 0.0006(3) -0.0022(3) 0.0034(3)
C1 0.0125(5) 0.0130(5) 0.0148(5) 0.0005(4) -0.0011(4) -0.0022(4)
C2 0.0145(5) 0.0119(5) 0.0134(5) 0.0014(4) -0.0013(4) 0.0008(4)
C3 0.0190(6) 0.0131(6) 0.0175(5) 0.0010(4) -0.0021(4) -0.0009(5)
C4 0.0175(6) 0.0151(6) 0.0185(6) -0.0002(4) -0.0051(5) -0.0015(5)
C5 0.0122(5) 0.0157(6) 0.0197(6) 0.0012(4) -0.0026(4) -0.0009(4)
C6 0.0126(5) 0.0117(5) 0.0143(5) 0.0008(4) -0.0007(4) 0.0007(4)
C7 0.0124(5) 0.0147(6) 0.0127(5) 0.0032(4) -0.0021(4) 0.0022(4)
C8 0.0163(6) 0.0181(6) 0.0183(6) 0.0017(4) 0.0004(4) 0.0054(5)
C9 0.0182(6) 0.0273(7) 0.0221(6) 0.0062(5) 0.0000(5) 0.0098(5)
C10 0.0149(6) 0.0352(8) 0.0214(6) 0.0042(6) -0.0037(5) 0.0047(6)
C11 0.0150(6) 0.0261(7) 0.0168(6) 0.0019(5) -0.0051(4) -0.0007(5)
C12 0.0115(5) 0.0191(6) 0.0134(5) 0.0014(4) -0.0015(4) -0.0026(4)
C13 0.0154(5) 0.0152(6) 0.0122(5) -0.0001(4) -0.0016(4) -0.0036(4)
C14 0.0133(5) 0.0098(5) 0.0126(5) -0.0004(4) -0.0018(4) 0.0010(4)
C15 0.0216(6) 0.0242(7) 0.0202(6) 0.0004(5) 0.0033(5) 0.0054(5)
C16 0.0116(5) 0.0133(5) 0.0132(5) 0.0013(4) -0.0010(4) 0.0000(4)
C17 0.0194(6) 0.0131(6) 0.0135(5) -0.0004(4) -0.0013(4) 0.0007(4)
C18 0.0230(6) 0.0121(5) 0.0185(6) 0.0018(4) -0.0009(5) 0.0018(5)
C19 0.0186(6) 0.0161(6) 0.0156(5) 0.0042(4) -0.0021(4) 0.0013(5)
C20 0.0225(6) 0.0178(6) 0.0138(5) 0.0005(4) -0.0037(5) -0.0008(5)
C21 0.0194(6) 0.0134(6) 0.0154(5) -0.0003(4) -0.0020(4) 0.0006(5)

loop_
_atom_type_symbol
_atom_type_description
_atom_type_scat_dispersion_real
_atom_type_scat_dispersion_imag
_atom_type_scat_source
C C 0.0033 0.0016 'International Tables Vol C Tables 4.2.6.8 and 6.1.1.4'
H H 0.0000 0.0000 'International Tables Vol C Tables 4.2.6.8 and 6.1.1.4'
O O 0.0106 0.0060 'International Tables Vol C Tables 4.2.6.8 and 6.1.1.4'

loop_
_geom_angle_atom_site_label_1
_geom_angle_atom_site_label_2
_geom_angle_atom_site_label_3
_geom_angle
_geom_angle_site_symmetry_1
_geom_angle_site_symmetry_3
_geom_angle_publ_flag
C14 O2 C7 104.01(9) . . ?
O1 C1 C6 124.51(11) . . ?
O1 C1 C2 124.31(11) . . ?
C6 C1 C2 111.09(10) . . ?
C1 C2 C3 105.88(10) . . ?
C1 C2 C7 106.59(10) . . ?
C3 C2 C7 115.45(10) . . ?
C1 C2 H2 109.6 . . ?
C3 C2 H2 109.6 . . ?
C7 C2 H2 109.6 . . ?
C4 C3 C2 114.22(10) . . ?
C4 C3 H3A 108.7 . . ?
C2 C3 H3A 108.7 . . ?
C4 C3 H3B 108.7 . . ?
C2 C3 H3B 108.7 . . ?
H3A C3 H3B 107.6 . . ?
C3 C4 C5 113.70(10) . . ?
C3 C4 H4A 108.8 . . ?
C5 C4 H4A 108.8 . . ?
C3 C4 H4B 108.8 . . ?
C5 C4 H4B 108.8 . . ?
H4A C4 H4B 107.7 . . ?
C4 C5 C6 114.67(10) . . ?
C4 C5 H5A 108.6 . . ?
C6 C5 H5A 108.6 . . ?
C4 C5 H5B 108.6 . . ?
C6 C5 H5B 108.6 . . ?
H5A C5 H5B 107.6 . . ?
C1 C6 C5 106.41(10) . . ?
C1 C6 C14 106.76(10) . . ?
C5 C6 C14 114.58(10) . . ?
C1 C6 H6 109.6 . . ?
C5 C6 H6 109.6 . . ?
C14 C6 H6 109.6 . . ?
O2 C7 C12 102.15(9) . . ?
O2 C7 C8 110.71(10) . . ?
C12 C7 C8 113.40(10) . . ?
O2 C7 C2 107.57(9) . . ?
C12 C7 C2 107.29(10) . . ?
C8 C7 C2 114.81(10) . . ?
C15 C8 C7 111.22(11) . . ?
C15 C8 C9 110.82(11) . . ?
C7 C8 C9 108.89(10) . . ?
C15 C8 H8 108.6 . . ?
C7 C8 H8 108.6 . . ?
C9 C8 H8 108.6 . . ?
C10 C9 C8 113.11(11) . . ?
C10 C9 H9A 109.0 . . ?
C8 C9 H9A 109.0 . . ?
C10 C9 H9B 109.0 . . ?
C8 C9 H9B 109.0 . . ?
H9A C9 H9B 107.8 . . ?
C9 C10 C11 111.80(11) . . ?
C9 C10 H10A 109.3 . . ?
C11 C10 H10A 109.3 . . ?
C9 C10 H10B 109.3 . . ?
C11 C10 H10B 109.3 . . ?
H10A C10 H10B 107.9 . . ?
C12 C11 C10 110.74(11) . . ?
C12 C11 H11A 109.5 . . ?
C10 C11 H11A 109.5 . . ?
C12 C11 H11B 109.5 . . ?
C10 C11 H11B 109.5 . . ?
H11A C11 H11B 108.1 . . ?
C13 C12 C11 132.83(12) . . ?
C13 C12 C7 107.75(10) . . ?
C11 C12 C7 119.07(11) . . ?
C12 C13 C14 107.87(11) . . ?
C12 C13 H13 126.1 . . ?
C14 C13 H13 126.1 . . ?
O2 C14 C16 110.08(9) . . ?
O2 C14 C13 101.78(9) . . ?
C16 C14 C13 117.05(10) . . ?
O2 C14 C6 106.70(9) . . ?
C16 C14 C6 111.85(10) . . ?
C13 C14 C6 108.49(9) . . ?
C8 C15 H15A 109.5 . . ?
C8 C15 H15B 109.5 . . ?
H15A C15 H15B 109.5 . . ?
C8 C15 H15C 109.5 . . ?
H15A C15 H15C 109.5 . . ?
H15B C15 H15C 109.5 . . ?
C21 C16 C17 119.19(11) . . ?
C21 C16 C14 120.38(11) . . ?
C17 C16 C14 120.40(11) . . ?
C18 C17 C16 120.09(11) . . ?
C18 C17 H17 120.0 . . ?
C16 C17 H17 120.0 . . ?
C19 C18 C17 120.64(12) . . ?
C19 C18 H18 119.7 . . ?
C17 C18 H18 119.7 . . ?
C20 C19 C18 119.35(12) . . ?
C20 C19 H19 120.3 . . ?
C18 C19 H19 120.3 . . ?
C19 C20 C21 120.30(12) . . ?
C19 C20 H20 119.9 . . ?
C21 C20 H20 119.9 . . ?
C16 C21 C20 120.43(12) . . ?
C16 C21 H21 119.8 . . ?
C20 C21 H21 119.8 . . ?

loop_
_geom_bond_atom_site_label_1
_geom_bond_atom_site_label_2
_geom_bond_distance
_geom_bond_site_symmetry_2
_geom_bond_publ_flag
O1 C1 1.2178(15) . ?
O2 C14 1.4367(14) . ?
O2 C7 1.4409(14) . ?
C1 C6 1.5134(17) . ?
C1 C2 1.5184(17) . ?
C2 C3 1.5412(18) . ?
C2 C7 1.5638(17) . ?
C2 H2 1.0000 . ?
C3 C4 1.5399(18) . ?
C3 H3A 0.9900 . ?
C3 H3B 0.9900 . ?
C4 C5 1.5438(18) . ?
C4 H4A 0.9900 . ?
C4 H4B 0.9900 . ?
C5 C6 1.5471(17) . ?
C5 H5A 0.9900 . ?
C5 H5B 0.9900 . ?
C6 C14 1.5688(17) . ?
C6 H6 1.0000 . ?
C7 C12 1.5230(18) . ?
C7 C8 1.5342(18) . ?
C8 C15 1.5268(19) . ?
C8 C9 1.5449(19) . ?
C8 H8 1.0000 . ?
C9 C10 1.516(2) . ?
C9 H9A 0.9900 . ?
C9 H9B 0.9900 . ?
C10 C11 1.539(2) . ?
C10 H10A 0.9900 . ?
C10 H10B 0.9900 . ?
C11 C12 1.4938(17) . ?
C11 H11A 0.9900 . ?
C11 H11B 0.9900 . ?
C12 C13 1.3353(18) . ?
C13 C14 1.5246(17) . ?
C13 H13 0.9500 . ?
C14 C16 1.5078(16) . ?
C15 H15A 0.9800 . ?
C15 H15B 0.9800 . ?
C15 H15C 0.9800 . ?
C16 C21 1.3915(16) . ?
C16 C17 1.3939(18) . ?
C17 C18 1.3908(17) . ?
C17 H17 0.9500 . ?
C18 C19 1.3878(18) . ?
C18 H18 0.9500 . ?
C19 C20 1.3872(19) . ?
C19 H19 0.9500 . ?
C20 C21 1.3925(18) . ?
C20 H20 0.9500 . ?
C21 H21 0.9500 . ?

loop_
_geom_torsion_atom_site_label_1
_geom_torsion_atom_site_label_2
_geom_torsion_atom_site_label_3
_geom_torsion_atom_site_label_4
_geom_torsion
_geom_torsion_site_symmetry_1
_geom_torsion_site_symmetry_2
_geom_torsion_site_symmetry_3
_geom_torsion_site_symmetry_4
_geom_torsion_publ_flag
O1 C1 C2 C3 -107.92(13) . . . . ?
C6 C1 C2 C3 68.77(12) . . . . ?
O1 C1 C2 C7 128.66(13) . . . . ?
C6 C1 C2 C7 -54.66(12) . . . . ?
C1 C2 C3 C4 -54.18(14) . . . . ?
C7 C2 C3 C4 63.47(15) . . . . ?
C2 C3 C4 C5 42.15(15) . . . . ?
C3 C4 C5 C6 -40.75(15) . . . . ?
O1 C1 C6 C5 109.27(13) . . . . ?
C2 C1 C6 C5 -67.40(12) . . . . ?
O1 C1 C6 C14 -127.95(13) . . . . ?
C2 C1 C6 C14 55.38(12) . . . . ?
C4 C5 C6 C1 51.62(14) . . . . ?
C4 C5 C6 C14 -66.10(14) . . . . ?
C14 O2 C7 C12 38.42(11) . . . . ?
C14 O2 C7 C8 159.47(10) . . . . ?
C14 O2 C7 C2 -74.36(11) . . . . ?
C1 C2 C7 O2 63.58(12) . . . . ?
C3 C2 C7 O2 -53.67(13) . . . . ?
C1 C2 C7 C12 -45.68(12) . . . . ?
C3 C2 C7 C12 -162.93(10) . . . . ?
C1 C2 C7 C8 -172.71(10) . . . . ?
C3 C2 C7 C8 70.04(13) . . . . ?
O2 C7 C8 C15 -39.19(14) . . . . ?
C12 C7 C8 C15 74.95(13) . . . . ?
C2 C7 C8 C15 -161.21(11) . . . . ?
O2 C7 C8 C9 -161.58(11) . . . . ?
C12 C7 C8 C9 -47.45(14) . . . . ?
C2 C7 C8 C9 76.39(13) . . . . ?
C15 C8 C9 C10 -65.84(15) . . . . ?
C7 C8 C9 C10 56.80(15) . . . . ?
C8 C9 C10 C11 -58.87(15) . . . . ?
C9 C10 C11 C12 49.32(16) . . . . ?
C10 C11 C12 C13 144.27(15) . . . . ?
C10 C11 C12 C7 -43.48(16) . . . . ?
O2 C7 C12 C13 -22.63(12) . . . . ?
C8 C7 C12 C13 -141.80(11) . . . . ?
C2 C7 C12 C13 90.35(12) . . . . ?
O2 C7 C12 C11 163.33(11) . . . . ?
C8 C7 C12 C11 44.17(15) . . . . ?
C2 C7 C12 C11 -83.69(13) . . . . ?
C11 C12 C13 C14 171.38(13) . . . . ?
C7 C12 C13 C14 -1.51(13) . . . . ?
C7 O2 C14 C16 -163.96(9) . . . . ?
C7 O2 C14 C13 -39.16(11) . . . . ?
C7 O2 C14 C6 74.47(10) . . . . ?
C12 C13 C14 O2 25.16(12) . . . . ?
C12 C13 C14 C16 145.17(11) . . . . ?
C12 C13 C14 C6 -87.13(12) . . . . ?
C1 C6 C14 O2 -64.79(11) . . . . ?
C5 C6 C14 O2 52.73(12) . . . . ?
C1 C6 C14 C16 174.78(10) . . . . ?
C5 C6 C14 C16 -67.70(13) . . . . ?
C1 C6 C14 C13 44.19(12) . . . . ?
C5 C6 C14 C13 161.71(10) . . . . ?
O2 C14 C16 C21 -23.06(16) . . . . ?
C13 C14 C16 C21 -138.57(12) . . . . ?
C6 C14 C16 C21 95.38(14) . . . . ?
O2 C14 C16 C17 158.54(11) . . . . ?
C13 C14 C16 C17 43.03(16) . . . . ?
C6 C14 C16 C17 -83.02(14) . . . . ?
C21 C16 C17 C18 0.01(19) . . . . ?
C14 C16 C17 C18 178.43(12) . . . . ?
C16 C17 C18 C19 0.1(2) . . . . ?
C17 C18 C19 C20 0.0(2) . . . . ?
C18 C19 C20 C21 -0.2(2) . . . . ?
C17 C16 C21 C20 -0.21(19) . . . . ?
C14 C16 C21 C20 -178.63(12) . . . . ?
C19 C20 C21 C16 0.3(2) . . . . ?
